data_7106426
loop_
_publ_author_name
'Garcia-Espana, Enrique'
'Clares, Ma Paz'
'Blasco, Salvador'
'Inclan, Mario'
'Verdejo, Begona'
'del Castillo, Lucas'
'Soriano, Conxa'
'Domenech, Antonio'
'Latorre, Julio'

_publ_section_title
;
 Manganese(II) complexes of scorpiand-like azamacrocycles as MnSOD mimics
;
_journal_coden_Cambridge 0182
_journal_name_full Chem.Commun.
_journal_page_first 5988
_journal_paper_doi 10.1039/c1cc10526d
_journal_volume 47
_journal_year 2011
_chemical_absolute_configuration ad
_chemical_formula_moiety 'C23 H32 Mn N6 O, 2(Cl O4)'
_chemical_formula_sum 'C23 H32 Cl2 Mn N6 O9'
_chemical_formula_weight 662.39
_chemical_name_common '[Mn(pytren-4Q)](ClO4)2(H2O)'
_chemical_name_systematic
;
?
;
_space_group_IT_number 4
_symmetry_cell_setting monoclinic
_symmetry_space_group_name_Hall 'P 2yb'
_symmetry_space_group_name_H-M 'P 1 21 1'
_atom_sites_solution_hydrogens geom
_atom_sites_solution_primary direct
_atom_sites_solution_secondary difmap
_audit_creation_method SHELXL-97
_cell_angle_alpha 90.00
_cell_angle_beta 94.030(5)
_cell_angle_gamma 90.00
_cell_formula_units_Z 2
_cell_length_a 8.7809(4)
_cell_length_b 15.2321(6)
_cell_length_c 10.2323(5)
_cell_measurement_reflns_used 1292
_cell_measurement_temperature 120(2)
_cell_measurement_theta_max 29.0457
_cell_measurement_theta_min 3.1629
_cell_volume 1365.20(11)
_computing_cell_refinement
;
CrysAlisPro, Oxford Diffraction Ltd.,
Version 1.171.34.44 (release 25-10-2010 CrysAlis171 .NET)
(compiled Oct 25 2010,18:11:34)
;
_computing_data_collection
;
CrysAlisPro, Oxford Diffraction Ltd.,
Version 1.171.34.44 (release 25-10-2010 CrysAlis171 .NET)
(compiled Oct 25 2010,18:11:34)
;
_computing_data_reduction
;
CrysAlisPro, Oxford Diffraction Ltd.,
Version 1.171.34.44 (release 25-10-2010 CrysAlis171 .NET)
(compiled Oct 25 2010,18:11:34)
;
_computing_structure_refinement 'SHELXL-97 (Sheldrick, 1997)'
_computing_structure_solution 'SHELXS-97 (Sheldrick, 1990)'
_diffrn_ambient_temperature 120(2)
_diffrn_detector_area_resol_mean 16.0267
_diffrn_measured_fraction_theta_full 0.945
_diffrn_measured_fraction_theta_max 0.945
_diffrn_measurement_details
;
1 omega -88.00 12.00 1.0000 300.0000
omega____ theta____ kappa____ phi______ frames
- -17.7276 -77.0000 -120.0000 100

2 omega -52.00 48.00 1.0000 300.0000
omega____ theta____ kappa____ phi______ frames
- 18.3526 -77.0000 90.0000 100

;
_diffrn_measurement_device_type 'SuperNova, Single source at offset), Sapphire3'
_diffrn_measurement_method '\w scans'
_diffrn_radiation_monochromator mirror
_diffrn_radiation_source 'SuperNova (Mo) X-ray Source'
_diffrn_radiation_type MoK\a
_diffrn_radiation_wavelength 0.71073
_diffrn_reflns_av_R_equivalents 0.0456
_diffrn_reflns_av_sigmaI/netI 0.1165
_diffrn_reflns_limit_h_max 11
_diffrn_reflns_limit_h_min -10
_diffrn_reflns_limit_k_max 19
_diffrn_reflns_limit_k_min -11
_diffrn_reflns_limit_l_max 13
_diffrn_reflns_limit_l_min -7
_diffrn_reflns_number 5548
_diffrn_reflns_theta_full 27.50
_diffrn_reflns_theta_max 27.50
_diffrn_reflns_theta_min 3.17
_exptl_absorpt_coefficient_mu 0.743
_exptl_absorpt_correction_T_max 0.9853
_exptl_absorpt_correction_T_min 0.9321
_exptl_absorpt_correction_type multi-scan
_exptl_absorpt_process_details
;
CrysAlisPro, Oxford Diffraction Ltd.,
Version 1.171.34.44 (release 25-10-2010 CrysAlis171 .NET)
(compiled Oct 25 2010,18:11:34)
Empirical absorption correction using spherical harmonics,
implemented in SCALE3 ABSPACK scaling algorithm.
;
_exptl_crystal_colour colorless
_exptl_crystal_density_diffrn 1.611
_exptl_crystal_density_method 'not measured'
_exptl_crystal_description leaf
_exptl_crystal_F_000 686
_exptl_crystal_size_max 0.10
_exptl_crystal_size_mid 0.04
_exptl_crystal_size_min 0.02
_refine_diff_density_max 0.824
_refine_diff_density_min -0.538
_refine_diff_density_rms 0.096
_refine_ls_abs_structure_details 'Flack H D (1983), Acta Cryst. A39, 876-881'
_refine_ls_abs_structure_Flack 0.00(5)
_refine_ls_extinction_method none
_refine_ls_goodness_of_fit_ref 1.027
_refine_ls_hydrogen_treatment constr
_refine_ls_matrix_type full
_refine_ls_number_parameters 371
_refine_ls_number_reflns 4042
_refine_ls_number_restraints 13
_refine_ls_restrained_S_all 1.038
_refine_ls_R_factor_all 0.1278
_refine_ls_R_factor_gt 0.0746
_refine_ls_shift/su_max 0.000
_refine_ls_shift/su_mean 0.000
_refine_ls_structure_factor_coef Fsqd
_refine_ls_weighting_details 'calc w=1/[\s^2^(Fo^2^)+(0.0633P)^2^+1.6398P] where P=(Fo^2^+2Fc^2^)/3'
_refine_ls_weighting_scheme calc
_refine_ls_wR_factor_gt 0.1488
_refine_ls_wR_factor_ref 0.1806
_reflns_number_gt 2567
_reflns_number_total 4042
_reflns_threshold_expression >2sigma(I)
_cod_data_source_file c1cc10526d.txt
_cod_data_source_block mnpytren4q
_cod_original_sg_symbol_H-M 'P 21'
_cod_database_code 7106426

loop_
_symmetry_equiv_pos_as_xyz
'x, y, z'
'-x, y+1/2, -z'

loop_
_atom_site_label
_atom_site_type_symbol
_atom_site_fract_x
_atom_site_fract_y
_atom_site_fract_z
_atom_site_U_iso_or_equiv
_atom_site_adp_type
_atom_site_occupancy
_atom_site_symmetry_multiplicity
_atom_site_calc_flag
_atom_site_refinement_flags
_atom_site_disorder_assembly
_atom_site_disorder_group
Mn1 Mn 0.26082(15) 0.10092(10) 0.75548(14) 0.0311(4) Uani 1 1 d . . .
O1 O 0.2746(11) -0.0278(5) 0.6890(7) 0.074(3) Uani 1 1 d D . .
H1C H 0.2282 -0.0612 0.7381 0.089 Uiso 1 1 calc RD . .
H1D H 0.3564 -0.0479 0.6614 0.089 Uiso 1 1 d RD . .
N1 N 0.2982(9) 0.1583(5) 0.5610(8) 0.033(2) Uani 1 1 d . . .
N2 N 0.5030(10) 0.1625(7) 0.7707(10) 0.056(3) Uani 1 1 d . . .
H2 H 0.5662 0.1260 0.8233 0.067 Uiso 1 1 calc R . .
N3 N 0.2234(10) 0.2304(5) 0.8577(9) 0.041(2) Uani 1 1 d . . .
N4 N 0.0230(9) 0.1460(6) 0.6612(10) 0.047(2) Uani 1 1 d . . .
H4 H -0.0509 0.1063 0.6844 0.057 Uiso 1 1 calc R . .
N5 N 0.2331(8) 0.0528(5) 0.9639(7) 0.0307(19) Uani 1 1 d . . .
H5 H 0.1658 0.0056 0.9588 0.037 Uiso 1 1 calc R . .
C19 C 0.6107(15) -0.0463(8) 1.4810(11) 0.058(3) Uani 1 1 d . . .
H19 H 0.6012 -0.0661 1.5681 0.070 Uiso 1 1 calc R . .
C1 C 0.5627(12) 0.1648(7) 0.6398(12) 0.047(3) Uani 1 1 d . . .
H1A H 0.6076 0.1070 0.6206 0.057 Uiso 1 1 calc R . .
H1B H 0.6445 0.2094 0.6386 0.057 Uiso 1 1 calc R . .
C2 C 0.4982(19) 0.2429(13) 0.8319(14) 0.099(6) Uani 1 1 d U . .
H2A H 0.5678 0.2831 0.7888 0.119 Uiso 1 1 calc R . .
H2B H 0.5398 0.2354 0.9237 0.119 Uiso 1 1 calc R . .
C3 C 0.355(2) 0.2842(9) 0.8338(17) 0.100(5) Uani 1 1 d U . .
H3A H 0.3342 0.3140 0.7485 0.120 Uiso 1 1 calc R . .
H3B H 0.3639 0.3305 0.9019 0.120 Uiso 1 1 calc R . .
C4 C 0.088(2) 0.2732(10) 0.7933(17) 0.123(8) Uani 1 1 d . . .
H4A H 0.0317 0.2998 0.8637 0.148 Uiso 1 1 calc R . .
H4B H 0.1262 0.3225 0.7415 0.148 Uiso 1 1 calc R . .
C5 C -0.0092(18) 0.2324(10) 0.719(2) 0.134(9) Uani 1 1 d U . .
H5A H -0.0383 0.2722 0.6445 0.160 Uiso 1 1 calc R . .
H5B H -0.1012 0.2250 0.7681 0.160 Uiso 1 1 calc R . .
C6 C 0.0307(14) 0.1437(9) 0.5192(14) 0.067(4) Uani 1 1 d . . .
H6A H -0.0530 0.1799 0.4779 0.081 Uiso 1 1 calc R . .
H6B H 0.0154 0.0826 0.4881 0.081 Uiso 1 1 calc R . .
C7 C 0.1792(13) 0.1768(7) 0.4770(11) 0.051(3) Uani 1 1 d . . .
C8 C 0.1977(18) 0.2268(9) 0.3649(13) 0.074(4) Uani 1 1 d . . .
H8 H 0.1117 0.2438 0.3090 0.088 Uiso 1 1 calc R . .
C9 C 0.3417(19) 0.2511(9) 0.3371(13) 0.074(4) Uani 1 1 d . . .
H9 H 0.3571 0.2800 0.2568 0.088 Uiso 1 1 calc R . .
C10 C 0.4645(16) 0.2341(7) 0.4241(11) 0.056(4) Uani 1 1 d . . .
H10 H 0.5639 0.2543 0.4082 0.067 Uiso 1 1 calc R . .
C11 C 0.4386(12) 0.1862(6) 0.5363(9) 0.039(3) Uani 1 1 d . . .
C12 C 0.2191(16) 0.2121(8) 0.9949(11) 0.059(3) Uani 1 1 d . . .
H12A H 0.1568 0.2579 1.0343 0.071 Uiso 1 1 calc R . .
H12B H 0.3242 0.2168 1.0362 0.071 Uiso 1 1 calc R . .
C13 C 0.1574(14) 0.1257(7) 1.0273(11) 0.053(3) Uani 1 1 d . . .
H13A H 0.1689 0.1174 1.1234 0.064 Uiso 1 1 calc R . .
H13B H 0.0470 0.1243 1.0002 0.064 Uiso 1 1 calc R . .
C14 C 0.3758(10) 0.0227(7) 1.0316(9) 0.037(2) Uani 1 1 d . . .
H14A H 0.4511 0.0711 1.0316 0.045 Uiso 1 1 calc R . .
H14B H 0.4162 -0.0265 0.9809 0.045 Uiso 1 1 calc R . .
C15 C 0.3638(12) -0.0077(6) 1.1720(9) 0.035(2) Uani 1 1 d . . .
C16 C 0.2302(12) -0.0370(6) 1.2174(9) 0.037(2) Uani 1 1 d . . .
H16 H 0.1415 -0.0415 1.1591 0.044 Uiso 1 1 calc R . .
C17 C 0.2229(15) -0.0606(7) 1.3509(11) 0.044(3) Uani 1 1 d . . .
H17 H 0.1264 -0.0756 1.3813 0.053 Uiso 1 1 calc R . .
N6 N 0.3422(11) -0.0629(5) 1.4337(8) 0.041(2) Uani 1 1 d . . .
C18 C 0.4789(13) -0.0397(6) 1.3919(9) 0.038(3) Uani 1 1 d . . .
C20 C 0.7471(15) -0.0247(7) 1.4417(11) 0.057(3) Uani 1 1 d . . .
H20 H 0.8341 -0.0287 1.5021 0.068 Uiso 1 1 calc R . .
C21 C 0.7658(14) 0.0040(7) 1.3122(12) 0.056(3) Uani 1 1 d . . .
H21 H 0.8647 0.0180 1.2863 0.067 Uiso 1 1 calc R . .
C22 C 0.6437(12) 0.0114(6) 1.2257(9) 0.040(3) Uani 1 1 d . . .
H22 H 0.6566 0.0316 1.1394 0.048 Uiso 1 1 calc R . .
C23 C 0.4973(12) -0.0105(6) 1.2623(9) 0.037(2) Uani 1 1 d . . .
Cl1 Cl 0.1850(3) 0.47445(17) 0.1299(2) 0.0409(6) Uani 1 1 d . . .
O11 O 0.1155(13) 0.4500(9) 0.2442(10) 0.116(4) Uani 1 1 d . . .
O12 O 0.3248(10) 0.4321(7) 0.1240(9) 0.088(3) Uani 1 1 d . . .
O13 O 0.2040(11) 0.5655(6) 0.1369(13) 0.106(4) Uani 1 1 d . . .
O14 O 0.0902(9) 0.4557(6) 0.0157(7) 0.063(2) Uani 1 1 d . . .
Cl2 Cl 0.7608(3) 0.26350(18) 0.1566(3) 0.0554(8) Uani 1 1 d . . .
O21 O 0.6211(10) 0.2192(8) 0.1422(10) 0.103(4) Uani 1 1 d . . .
O22 O 0.7975(11) 0.2847(6) 0.2996(10) 0.089(3) Uani 1 1 d . . .
O23 O 0.8719(13) 0.2061(8) 0.1302(14) 0.128(5) Uani 1 1 d . . .
O24 O 0.7595(17) 0.3389(7) 0.0884(14) 0.147(6) Uani 1 1 d . . .

loop_
_atom_site_aniso_label
_atom_site_aniso_U_11
_atom_site_aniso_U_22
_atom_site_aniso_U_33
_atom_site_aniso_U_23
_atom_site_aniso_U_13
_atom_site_aniso_U_12
Mn1 0.0348(8) 0.0314(7) 0.0265(7) 0.0064(7) -0.0006(6) 0.0021(7)
O1 0.157(9) 0.026(4) 0.042(5) 0.012(4) 0.036(6) 0.012(5)
N1 0.042(5) 0.028(4) 0.026(4) 0.009(4) -0.013(4) -0.018(4)
N2 0.035(5) 0.085(8) 0.047(6) 0.036(6) -0.012(5) -0.021(5)
N3 0.047(5) 0.027(4) 0.048(6) 0.004(4) -0.008(4) 0.007(4)
N4 0.030(4) 0.040(5) 0.069(7) -0.013(5) -0.015(5) 0.001(4)
N5 0.024(4) 0.039(5) 0.027(5) -0.001(4) -0.005(4) -0.002(4)
C19 0.091(10) 0.051(8) 0.029(6) 0.008(6) -0.014(6) -0.021(7)
C1 0.033(6) 0.044(6) 0.066(8) 0.006(6) 0.019(6) 0.002(5)
C2 0.101(10) 0.150(18) 0.048(8) -0.029(10) 0.015(9) -0.097(10)
C3 0.167(15) 0.048(9) 0.083(11) -0.010(8) 0.001(13) -0.037(11)
C4 0.154(16) 0.083(11) 0.117(14) -0.050(10) -0.100(12) 0.094(12)
C5 0.080(11) 0.065(10) 0.24(2) -0.083(13) -0.089(13) 0.042(8)
C6 0.055(8) 0.065(8) 0.077(10) 0.011(8) -0.024(7) -0.014(7)
C7 0.062(7) 0.044(7) 0.044(7) 0.010(6) -0.026(6) -0.026(6)
C8 0.098(11) 0.074(10) 0.045(8) 0.007(7) -0.027(8) -0.027(9)
C9 0.121(12) 0.063(9) 0.034(7) 0.006(7) -0.011(8) -0.039(9)
C10 0.093(10) 0.037(6) 0.039(7) -0.012(6) 0.012(7) -0.035(7)
C11 0.062(7) 0.031(5) 0.022(5) -0.006(4) 0.000(5) -0.012(6)
C12 0.100(10) 0.041(7) 0.037(7) -0.005(6) 0.013(7) 0.007(7)
C13 0.067(7) 0.057(8) 0.038(6) 0.010(6) 0.019(6) 0.020(6)
C14 0.032(5) 0.051(7) 0.028(5) -0.006(5) -0.003(4) 0.005(5)
C15 0.062(7) 0.022(5) 0.021(5) 0.008(4) 0.001(5) 0.011(5)
C16 0.057(7) 0.027(5) 0.025(5) 0.003(4) -0.006(5) 0.002(5)
C17 0.077(8) 0.025(5) 0.031(6) 0.002(5) 0.000(6) -0.003(6)
N6 0.064(6) 0.032(5) 0.027(5) 0.005(4) -0.003(5) -0.012(5)
C18 0.067(7) 0.024(5) 0.021(5) -0.004(4) -0.011(5) -0.012(5)
C20 0.088(9) 0.047(7) 0.031(6) 0.001(6) -0.029(6) -0.016(7)
C21 0.073(8) 0.036(6) 0.055(8) -0.003(6) -0.018(6) -0.012(6)
C22 0.061(7) 0.035(6) 0.023(5) 0.002(5) -0.004(5) 0.005(6)
C23 0.066(7) 0.020(5) 0.023(5) 0.002(4) -0.002(5) 0.006(5)
Cl1 0.0415(14) 0.0492(16) 0.0309(13) -0.0031(13) -0.0063(11) -0.0040(13)
O11 0.116(9) 0.178(12) 0.055(7) 0.036(7) 0.019(6) -0.017(9)
O12 0.058(6) 0.132(9) 0.073(7) 0.000(6) 0.000(5) 0.042(6)
O13 0.083(7) 0.060(6) 0.164(12) -0.008(6) -0.076(7) -0.013(5)
O14 0.065(5) 0.076(6) 0.043(5) -0.022(5) -0.029(4) 0.006(5)
Cl2 0.0398(16) 0.0431(17) 0.084(2) 0.0005(17) 0.0057(16) 0.0021(15)
O21 0.063(6) 0.145(10) 0.096(8) 0.041(8) -0.028(6) -0.029(7)
O22 0.092(7) 0.092(8) 0.079(7) -0.021(6) -0.022(6) 0.011(6)
O23 0.091(8) 0.129(10) 0.165(13) -0.060(9) 0.003(8) 0.043(8)
O24 0.213(14) 0.055(6) 0.160(13) 0.040(8) -0.087(11) -0.037(8)

loop_
_atom_type_symbol
_atom_type_description
_atom_type_scat_dispersion_real
_atom_type_scat_dispersion_imag
_atom_type_scat_source
C C 0.0033 0.0016 'International Tables Vol C Tables 4.2.6.8 and 6.1.1.4'
H H 0.0000 0.0000 'International Tables Vol C Tables 4.2.6.8 and 6.1.1.4'
Cl Cl 0.1484 0.1585 'International Tables Vol C Tables 4.2.6.8 and 6.1.1.4'
Mn Mn 0.3368 0.7283 'International Tables Vol C Tables 4.2.6.8 and 6.1.1.4'
N N 0.0061 0.0033 'International Tables Vol C Tables 4.2.6.8 and 6.1.1.4'
O O 0.0106 0.0060 'International Tables Vol C Tables 4.2.6.8 and 6.1.1.4'

loop_
_geom_angle_atom_site_label_1
_geom_angle_atom_site_label_2
_geom_angle_atom_site_label_3
_geom_angle
_geom_angle_site_symmetry_1
_geom_angle_site_symmetry_3
_geom_angle_publ_flag
O1 Mn1 N1 93.6(3) . . ?
O1 Mn1 N3 169.7(3) . . ?
N1 Mn1 N3 96.1(3) . . ?
O1 Mn1 N5 90.9(3) . . ?
N1 Mn1 N5 174.8(3) . . ?
N3 Mn1 N5 79.6(3) . . ?
O1 Mn1 N2 109.2(4) . . ?
N1 Mn1 N2 73.0(3) . . ?
N3 Mn1 N2 77.2(4) . . ?
N5 Mn1 N2 103.0(3) . . ?
O1 Mn1 N4 102.3(3) . . ?
N1 Mn1 N4 72.5(3) . . ?
N3 Mn1 N4 77.3(3) . . ?
N5 Mn1 N4 109.2(3) . . ?
N2 Mn1 N4 134.1(3) . . ?
Mn1 O1 H1C 109.5 . . ?
Mn1 O1 H1D 121.3 . . ?
H1C O1 H1D 116.0 . . ?
C7 N1 C11 120.0(9) . . ?
C7 N1 Mn1 120.1(7) . . ?
C11 N1 Mn1 119.2(6) . . ?
C2 N2 C1 114.7(10) . . ?
C2 N2 Mn1 109.5(8) . . ?
C1 N2 Mn1 109.4(7) . . ?
C2 N2 H2 107.7 . . ?
C1 N2 H2 107.7 . . ?
Mn1 N2 H2 107.7 . . ?
C12 N3 C3 110.5(11) . . ?
C12 N3 C4 116.7(11) . . ?
C3 N3 C4 107.6(12) . . ?
C12 N3 Mn1 107.3(6) . . ?
C3 N3 Mn1 105.6(8) . . ?
C4 N3 Mn1 108.5(7) . . ?
C6 N4 C5 116.1(13) . . ?
C6 N4 Mn1 107.5(7) . . ?
C5 N4 Mn1 106.7(7) . . ?
C6 N4 H4 108.8 . . ?
C5 N4 H4 108.8 . . ?
Mn1 N4 H4 108.8 . . ?
C14 N5 C13 115.4(8) . . ?
C14 N5 Mn1 113.5(6) . . ?
C13 N5 Mn1 104.5(6) . . ?
C14 N5 H5 107.7 . . ?
C13 N5 H5 107.7 . . ?
Mn1 N5 H5 107.7 . . ?
C20 C19 C18 119.8(10) . . ?
C20 C19 H19 120.1 . . ?
C18 C19 H19 120.1 . . ?
N2 C1 C11 111.1(8) . . ?
N2 C1 H1A 109.4 . . ?
C11 C1 H1A 109.4 . . ?
N2 C1 H1B 109.4 . . ?
C11 C1 H1B 109.4 . . ?
H1A C1 H1B 108.0 . . ?
N2 C2 C3 117.4(12) . . ?
N2 C2 H2A 108.0 . . ?
C3 C2 H2A 108.0 . . ?
N2 C2 H2B 108.0 . . ?
C3 C2 H2B 108.0 . . ?
H2A C2 H2B 107.2 . . ?
C2 C3 N3 118.2(12) . . ?
C2 C3 H3A 107.8 . . ?
N3 C3 H3A 107.8 . . ?
C2 C3 H3B 107.8 . . ?
N3 C3 H3B 107.8 . . ?
H3A C3 H3B 107.1 . . ?
C5 C4 N3 122.8(13) . . ?
C5 C4 H4A 106.6 . . ?
N3 C4 H4A 106.6 . . ?
C5 C4 H4B 106.6 . . ?
N3 C4 H4B 106.6 . . ?
H4A C4 H4B 106.6 . . ?
C4 C5 N4 122.4(12) . . ?
C4 C5 H5A 106.7 . . ?
N4 C5 H5A 106.7 . . ?
C4 C5 H5B 106.7 . . ?
N4 C5 H5B 106.7 . . ?
H5A C5 H5B 106.6 . . ?
N4 C6 C7 112.6(10) . . ?
N4 C6 H6A 109.1 . . ?
C7 C6 H6A 109.1 . . ?
N4 C6 H6B 109.1 . . ?
C7 C6 H6B 109.1 . . ?
H6A C6 H6B 107.8 . . ?
N1 C7 C8 120.8(11) . . ?
N1 C7 C6 113.8(10) . . ?
C8 C7 C6 125.3(11) . . ?
C9 C8 C7 118.7(13) . . ?
C9 C8 H8 120.6 . . ?
C7 C8 H8 120.6 . . ?
C8 C9 C10 120.7(12) . . ?
C8 C9 H9 119.7 . . ?
C10 C9 H9 119.7 . . ?
C9 C10 C11 117.8(12) . . ?
C9 C10 H10 121.1 . . ?
C11 C10 H10 121.1 . . ?
N1 C11 C10 121.7(10) . . ?
N1 C11 C1 115.4(8) . . ?
C10 C11 C1 122.9(10) . . ?
N3 C12 C13 115.5(10) . . ?
N3 C12 H12A 108.4 . . ?
C13 C12 H12A 108.4 . . ?
N3 C12 H12B 108.4 . . ?
C13 C12 H12B 108.4 . . ?
H12A C12 H12B 107.5 . . ?
N5 C13 C12 113.1(9) . . ?
N5 C13 H13A 109.0 . . ?
C12 C13 H13A 109.0 . . ?
N5 C13 H13B 109.0 . . ?
C12 C13 H13B 109.0 . . ?
H13A C13 H13B 107.8 . . ?
N5 C14 C15 115.4(8) . . ?
N5 C14 H14A 108.4 . . ?
C15 C14 H14A 108.4 . . ?
N5 C14 H14B 108.4 . . ?
C15 C14 H14B 108.4 . . ?
H14A C14 H14B 107.5 . . ?
C16 C15 C23 116.8(8) . . ?
C16 C15 C14 122.6(9) . . ?
C23 C15 C14 120.5(9) . . ?
C15 C16 C17 120.6(10) . . ?
C15 C16 H16 119.7 . . ?
C17 C16 H16 119.7 . . ?
N6 C17 C16 123.0(11) . . ?
N6 C17 H17 118.5 . . ?
C16 C17 H17 118.5 . . ?
C17 N6 C18 118.7(9) . . ?
N6 C18 C23 122.7(10) . . ?
N6 C18 C19 118.6(10) . . ?
C23 C18 C19 118.7(10) . . ?
C19 C20 C21 121.7(11) . . ?
C19 C20 H20 119.2 . . ?
C21 C20 H20 119.2 . . ?
C22 C21 C20 120.1(12) . . ?
C22 C21 H21 119.9 . . ?
C20 C21 H21 119.9 . . ?
C21 C22 C23 120.4(10) . . ?
C21 C22 H22 119.8 . . ?
C23 C22 H22 119.8 . . ?
C22 C23 C18 119.3(9) . . ?
C22 C23 C15 122.7(8) . . ?
C18 C23 C15 117.9(9) . . ?
O12 Cl1 O13 111.1(7) . . ?
O12 Cl1 O11 110.4(7) . . ?
O13 Cl1 O11 106.1(8) . . ?
O12 Cl1 O14 109.9(5) . . ?
O13 Cl1 O14 107.7(6) . . ?
O11 Cl1 O14 111.6(6) . . ?
O24 Cl2 O23 115.4(10) . . ?
O24 Cl2 O21 112.5(7) . . ?
O23 Cl2 O21 107.9(8) . . ?
O24 Cl2 O22 108.3(7) . . ?
O23 Cl2 O22 102.9(7) . . ?
O21 Cl2 O22 109.3(6) . . ?

loop_
_geom_bond_atom_site_label_1
_geom_bond_atom_site_label_2
_geom_bond_distance
_geom_bond_site_symmetry_2
_geom_bond_publ_flag
Mn1 O1 2.081(7) . ?
Mn1 N1 2.220(8) . ?
Mn1 N3 2.267(9) . ?
Mn1 N5 2.285(8) . ?
Mn1 N2 2.319(9) . ?
Mn1 N4 2.341(8) . ?
O1 H1C 0.8400 . ?
O1 H1D 0.8473 . ?
N1 C7 1.335(12) . ?
N1 C11 1.344(12) . ?
N2 C2 1.377(19) . ?
N2 C1 1.472(14) . ?
N2 H2 0.9300 . ?
N3 C12 1.434(13) . ?
N3 C3 1.453(17) . ?
N3 C4 1.468(14) . ?
N4 C6 1.459(15) . ?
N4 C5 1.476(15) . ?
N4 H4 0.9300 . ?
N5 C14 1.463(11) . ?
N5 C13 1.468(12) . ?
N5 H5 0.9300 . ?
C19 C20 1.331(16) . ?
C19 C18 1.425(15) . ?
C19 H19 0.9500 . ?
C1 C11 1.501(15) . ?
C1 H1A 0.9900 . ?
C1 H1B 0.9900 . ?
C2 C3 1.41(2) . ?
C2 H2A 0.9900 . ?
C2 H2B 0.9900 . ?
C3 H3A 0.9900 . ?
C3 H3B 0.9900 . ?
C4 C5 1.271(17) . ?
C4 H4A 0.9900 . ?
C4 H4B 0.9900 . ?
C5 H5A 0.9900 . ?
C5 H5B 0.9900 . ?
C6 C7 1.489(16) . ?
C6 H6A 0.9900 . ?
C6 H6B 0.9900 . ?
C7 C8 1.396(16) . ?
C8 C9 1.367(18) . ?
C8 H8 0.9500 . ?
C9 C10 1.374(18) . ?
C9 H9 0.9500 . ?
C10 C11 1.392(14) . ?
C10 H10 0.9500 . ?
C12 C13 1.471(15) . ?
C12 H12A 0.9900 . ?
C12 H12B 0.9900 . ?
C13 H13A 0.9900 . ?
C13 H13B 0.9900 . ?
C14 C15 1.520(12) . ?
C14 H14A 0.9900 . ?
C14 H14B 0.9900 . ?
C15 C16 1.367(14) . ?
C15 C23 1.442(14) . ?
C16 C17 1.419(13) . ?
C16 H16 0.9500 . ?
C17 N6 1.300(14) . ?
C17 H17 0.9500 . ?
N6 C18 1.350(13) . ?
C18 C23 1.418(12) . ?
C20 C21 1.416(15) . ?
C20 H20 0.9500 . ?
C21 C22 1.346(14) . ?
C21 H21 0.9500 . ?
C22 C23 1.404(14) . ?
C22 H22 0.9500 . ?
Cl1 O12 1.391(9) . ?
Cl1 O13 1.398(9) . ?
Cl1 O11 1.407(9) . ?
Cl1 O14 1.415(7) . ?
Cl2 O24 1.343(11) . ?
Cl2 O23 1.351(10) . ?
Cl2 O21 1.398(9) . ?
Cl2 O22 1.511(10) . ?

loop_
_geom_hbond_atom_site_label_D
_geom_hbond_atom_site_label_H
_geom_hbond_atom_site_label_A
_geom_hbond_distance_DH
_geom_hbond_distance_HA
_geom_hbond_distance_DA
_geom_hbond_angle_DHA
_geom_hbond_site_symmetry_A
O1 H1C O24 0.84 2.34 3.081(16) 148.2 2_646
O1 H1D N6 0.85 2.34 2.772(11) 112.4 1_554
N2 H2 O13 0.93 2.23 3.059(13) 148.1 2_646
N4 H4 O11 0.93 2.57 3.390(17) 148.1 2_546
N4 H4 O13 0.93 2.43 3.214(17) 142.5 2_546
N5 H5 O14 0.93 2.40 3.221(11) 146.5 2_546

loop_
_geom_torsion_atom_site_label_1
_geom_torsion_atom_site_label_2
_geom_torsion_atom_site_label_3
_geom_torsion_atom_site_label_4
_geom_torsion
_geom_torsion_site_symmetry_1
_geom_torsion_site_symmetry_2
_geom_torsion_site_symmetry_3
_geom_torsion_site_symmetry_4
_geom_torsion_publ_flag
O1 Mn1 N1 C7 91.2(8) . . . . ?
N3 Mn1 N1 C7 -85.2(8) . . . . ?
N2 Mn1 N1 C7 -159.9(9) . . . . ?
N4 Mn1 N1 C7 -10.6(8) . . . . ?
O1 Mn1 N1 C11 -98.6(7) . . . . ?
N3 Mn1 N1 C11 85.0(7) . . . . ?
N2 Mn1 N1 C11 10.4(7) . . . . ?
N4 Mn1 N1 C11 159.6(8) . . . . ?
O1 Mn1 N2 C2 -171.5(9) . . . . ?
N1 Mn1 N2 C2 100.6(10) . . . . ?
N3 Mn1 N2 C2 0.1(9) . . . . ?
N5 Mn1 N2 C2 -76.0(10) . . . . ?
N4 Mn1 N2 C2 57.9(11) . . . . ?
O1 Mn1 N2 C1 62.1(8) . . . . ?
N1 Mn1 N2 C1 -25.8(7) . . . . ?
N3 Mn1 N2 C1 -126.3(8) . . . . ?
N5 Mn1 N2 C1 157.7(7) . . . . ?
N4 Mn1 N2 C1 -68.5(9) . . . . ?
O1 Mn1 N3 C12 29(2) . . . . ?
N1 Mn1 N3 C12 -171.3(8) . . . . ?
N5 Mn1 N3 C12 5.7(7) . . . . ?
N2 Mn1 N3 C12 -100.2(8) . . . . ?
N4 Mn1 N3 C12 118.3(8) . . . . ?
O1 Mn1 N3 C3 147(2) . . . . ?
N1 Mn1 N3 C3 -53.4(9) . . . . ?
N5 Mn1 N3 C3 123.6(9) . . . . ?
N2 Mn1 N3 C3 17.7(8) . . . . ?
N4 Mn1 N3 C3 -123.8(9) . . . . ?
O1 Mn1 N3 C4 -98(2) . . . . ?
N1 Mn1 N3 C4 61.8(10) . . . . ?
N5 Mn1 N3 C4 -121.2(11) . . . . ?
N2 Mn1 N3 C4 132.8(11) . . . . ?
N4 Mn1 N3 C4 -8.6(10) . . . . ?
O1 Mn1 N4 C6 -63.3(7) . . . . ?
N1 Mn1 N4 C6 26.6(7) . . . . ?
N3 Mn1 N4 C6 127.3(8) . . . . ?
N5 Mn1 N4 C6 -158.6(7) . . . . ?
N2 Mn1 N4 C6 69.5(9) . . . . ?
O1 Mn1 N4 C5 171.5(11) . . . . ?
N1 Mn1 N4 C5 -98.6(11) . . . . ?
N3 Mn1 N4 C5 2.1(11) . . . . ?
N5 Mn1 N4 C5 76.2(11) . . . . ?
N2 Mn1 N4 C5 -55.7(13) . . . . ?
O1 Mn1 N5 C14 76.4(7) . . . . ?
N3 Mn1 N5 C14 -107.7(7) . . . . ?
N2 Mn1 N5 C14 -33.5(7) . . . . ?
N4 Mn1 N5 C14 179.7(6) . . . . ?
O1 Mn1 N5 C13 -157.1(7) . . . . ?
N3 Mn1 N5 C13 18.8(7) . . . . ?
N2 Mn1 N5 C13 93.0(7) . . . . ?
N4 Mn1 N5 C13 -53.7(7) . . . . ?
C2 N2 C1 C11 -85.5(13) . . . . ?
Mn1 N2 C1 C11 37.9(10) . . . . ?
C1 N2 C2 C3 103.3(14) . . . . ?
Mn1 N2 C2 C3 -20.0(17) . . . . ?
N2 C2 C3 N3 41(2) . . . . ?
C12 N3 C3 C2 79.2(16) . . . . ?
C4 N3 C3 C2 -152.3(14) . . . . ?
Mn1 N3 C3 C2 -36.5(16) . . . . ?
C12 N3 C4 C5 -104(2) . . . . ?
C3 N3 C4 C5 131(2) . . . . ?
Mn1 N3 C4 C5 17(3) . . . . ?
N3 C4 C5 N4 -17(4) . . . . ?
C6 N4 C5 C4 -113(2) . . . . ?
Mn1 N4 C5 C4 7(3) . . . . ?
C5 N4 C6 C7 78.9(14) . . . . ?
Mn1 N4 C6 C7 -40.4(12) . . . . ?
C11 N1 C7 C8 -1.7(17) . . . . ?
Mn1 N1 C7 C8 168.5(10) . . . . ?
C11 N1 C7 C6 -178.4(10) . . . . ?
Mn1 N1 C7 C6 -8.3(13) . . . . ?
N4 C6 C7 N1 33.9(15) . . . . ?
N4 C6 C7 C8 -142.7(12) . . . . ?
N1 C7 C8 C9 5(2) . . . . ?
C6 C7 C8 C9 -178.7(13) . . . . ?
C7 C8 C9 C10 -6(2) . . . . ?
C8 C9 C10 C11 4.4(19) . . . . ?
C7 N1 C11 C10 -0.3(15) . . . . ?
Mn1 N1 C11 C10 -170.6(8) . . . . ?
C7 N1 C11 C1 177.7(10) . . . . ?
Mn1 N1 C11 C1 7.5(11) . . . . ?
C9 C10 C11 N1 -1.0(16) . . . . ?
C9 C10 C11 C1 -178.9(11) . . . . ?
N2 C1 C11 N1 -31.1(13) . . . . ?
N2 C1 C11 C10 146.9(10) . . . . ?
C3 N3 C12 C13 -146.2(12) . . . . ?
C4 N3 C12 C13 90.5(13) . . . . ?
Mn1 N3 C12 C13 -31.5(13) . . . . ?
C14 N5 C13 C12 83.3(12) . . . . ?
Mn1 N5 C13 C12 -42.0(11) . . . . ?
N3 C12 C13 N5 53.2(15) . . . . ?
C13 N5 C14 C15 57.8(11) . . . . ?
Mn1 N5 C14 C15 178.4(7) . . . . ?
N5 C14 C15 C16 24.0(14) . . . . ?
N5 C14 C15 C23 -158.9(8) . . . . ?
C23 C15 C16 C17 5.9(13) . . . . ?
C14 C15 C16 C17 -177.0(9) . . . . ?
C15 C16 C17 N6 -5.7(16) . . . . ?
C16 C17 N6 C18 1.6(15) . . . . ?
C17 N6 C18 C23 1.9(15) . . . . ?
C17 N6 C18 C19 -176.9(10) . . . . ?
C20 C19 C18 N6 179.3(10) . . . . ?
C20 C19 C18 C23 0.5(16) . . . . ?
C18 C19 C20 C21 -0.8(18) . . . . ?
C19 C20 C21 C22 1.1(18) . . . . ?
C20 C21 C22 C23 -1.0(16) . . . . ?
C21 C22 C23 C18 0.7(15) . . . . ?
C21 C22 C23 C15 -177.0(9) . . . . ?
N6 C18 C23 C22 -179.2(9) . . . . ?
C19 C18 C23 C22 -0.4(14) . . . . ?
N6 C18 C23 C15 -1.3(14) . . . . ?
C19 C18 C23 C15 177.5(9) . . . . ?
C16 C15 C23 C22 175.2(9) . . . . ?
C14 C15 C23 C22 -2.0(14) . . . . ?
C16 C15 C23 C18 -2.6(13) . . . . ?
C14 C15 C23 C18 -179.8(9) . . . . ?
